data_7219270
loop_
_publ_author_name
'Singh, Udai P.'
'Tomar, Kapil'
'Kashyap, Sujata'

_publ_section_title
;
 Supramolecular assemblies of benzene-1,3,5-tricarboxylic acid and
 3,5-substituted pyrazoles: formation and structural analysis
;
_journal_issue 6
_journal_name_full CrystEngComm
_journal_page_first 1421
_journal_paper_doi 10.1039/C4CE02117G
_journal_volume 17
_journal_year 2015
_chemical_formula_moiety 'C9 H6 O6, C9 H5 O6, C9.92 H19 N2, 0.06(O)'
_chemical_formula_sum 'C27.92 H30 N2 O12.06'
_chemical_formula_weight 586.54
_chemical_name_systematic
; 
 ? 
;
_space_group_IT_number 2
_symmetry_cell_setting triclinic
_symmetry_space_group_name_Hall '-P 1'
_symmetry_space_group_name_H-M 'P -1'
_atom_sites_solution_hydrogens geom
_atom_sites_solution_primary direct
_atom_sites_solution_secondary difmap
_audit_creation_method SHELXL-97
_audit_update_record
;
2014-10-21 deposited with the CCDC.
2014-12-22 downloaded from the CCDC.
;
_cell_angle_alpha 94.839(15)
_cell_angle_beta 104.698(14)
_cell_angle_gamma 104.297(14)
_cell_formula_units_Z 2
_cell_length_a 10.037(3)
_cell_length_b 10.936(3)
_cell_length_c 14.655(4)
_cell_measurement_reflns_used 102
_cell_measurement_temperature 296(2)
_cell_measurement_theta_max 26.78
_cell_measurement_theta_min 2.34
_cell_volume 1489.1(7)
_computing_cell_refinement 'Bruker Kappa Apex'
_computing_data_collection 'Bruker Kappa Apex'
_computing_data_reduction 'Bruker SAINT'
_computing_molecular_graphics 'Bruker SHELXTL'
_computing_publication_material 'Bruker SHELXTL'
_computing_structure_refinement 'SHELXL-97 (Sheldrick, 2008)'
_computing_structure_solution 'SHELXS-97 (Sheldrick, 2008)'
_diffrn_ambient_temperature 296(2)
_diffrn_measured_fraction_theta_full 0.986
_diffrn_measured_fraction_theta_max 0.986
_diffrn_measurement_device_type 'CCD area detector'
_diffrn_measurement_method 'phi omega scans'
_diffrn_radiation_monochromator graphite
_diffrn_radiation_source 'fine-focus sealed tube'
_diffrn_radiation_type MoK\a
_diffrn_radiation_wavelength 0.71073
_diffrn_reflns_av_R_equivalents 0.0474
_diffrn_reflns_av_sigmaI/netI 0.0408
_diffrn_reflns_limit_h_max 11
_diffrn_reflns_limit_h_min -10
_diffrn_reflns_limit_k_max 13
_diffrn_reflns_limit_k_min -13
_diffrn_reflns_limit_l_max 17
_diffrn_reflns_limit_l_min -17
_diffrn_reflns_number 25830
_diffrn_reflns_theta_full 25.00
_diffrn_reflns_theta_max 25.00
_diffrn_reflns_theta_min 1.45
_exptl_absorpt_coefficient_mu 0.104
_exptl_absorpt_correction_T_max 0.982
_exptl_absorpt_correction_T_min 0.975
_exptl_absorpt_correction_type multi-scan
_exptl_absorpt_process_details '(SADABS; Bruker, 2000)'
_exptl_crystal_colour colorless
_exptl_crystal_density_diffrn 1.308
_exptl_crystal_density_method 'not measured'
_exptl_crystal_description block
_exptl_crystal_F_000 616.0
_exptl_crystal_size_max 0.24
_exptl_crystal_size_mid 0.21
_exptl_crystal_size_min 0.17
_refine_diff_density_max 0.444
_refine_diff_density_min -0.336
_refine_diff_density_rms 0.059
_refine_ls_extinction_method none
_refine_ls_goodness_of_fit_ref 0.973
_refine_ls_hydrogen_treatment mixed
_refine_ls_matrix_type full
_refine_ls_number_parameters 423
_refine_ls_number_reflns 5233
_refine_ls_number_restraints 384
_refine_ls_restrained_S_all 0.953
_refine_ls_R_factor_all 0.0875
_refine_ls_R_factor_gt 0.0569
_refine_ls_shift/su_max 0.000
_refine_ls_shift/su_mean 0.000
_refine_ls_structure_factor_coef Fsqd
_refine_ls_weighting_details 'calc w=1/[\s^2^(Fo^2^)+(0.1000P)^2^+0.7687P] where P=(Fo^2^+2Fc^2^)/3'
_refine_ls_weighting_scheme calc
_refine_ls_wR_factor_gt 0.1611
_refine_ls_wR_factor_ref 0.1837
_reflns_number_gt 3362
_reflns_number_total 5233
_reflns_threshold_expression >2sigma(I)
_cod_data_source_file c4ce02117g2.cif
_cod_data_source_block ups475kt3_0m
_cod_depositor_comments 'Adding full bibliography for 7219268--7219274.cif.'
_cod_database_code 7219270

loop_
_symmetry_equiv_pos_as_xyz
'x, y, z'
'-x, -y, -z'

loop_
_atom_site_label
_atom_site_type_symbol
_atom_site_fract_x
_atom_site_fract_y
_atom_site_fract_z
_atom_site_U_iso_or_equiv
_atom_site_adp_type
_atom_site_occupancy
_atom_site_symmetry_multiplicity
_atom_site_calc_flag
_atom_site_refinement_flags
_atom_site_disorder_assembly
_atom_site_disorder_group
O1W O 0.544(5) 0.218(5) 0.098(5) 0.12(3) Uani 0.060(9) 1 d P A 1
O1 O 0.7682(2) 0.10479(18) 0.06620(12) 0.0479(5) Uani 1 1 d U B 1
O2 O 0.8679(3) -0.0561(2) 0.07102(13) 0.0626(6) Uani 1 1 d U B 1
H2B H 0.8257 -0.0717 0.0138 0.094 Uiso 1 1 calc R B 1
O3 O 1.2264(2) 0.02832(18) 0.50515(12) 0.0474(5) Uani 1 1 d U B 1
O4 O 1.2021(2) -0.0935(2) 0.36854(14) 0.0570(6) Uani 1 1 d U B 1
H4A H 1.2535 -0.1271 0.4049 0.085 Uiso 1 1 calc R B 1
O5 O 0.7886(2) 0.35033(18) 0.37098(13) 0.0491(5) Uani 1 1 d U B 1
O6 O 0.9329(2) 0.3235(2) 0.50705(12) 0.0527(5) Uani 1 1 d U B 1
H6 H 0.8978 0.3744 0.5300 0.079 Uiso 1 1 calc R B 1
O7 O 0.7037(2) 0.52240(19) 0.45983(12) 0.0475(5) Uani 1 1 d U C 1
H7 H 0.7396 0.4722 0.4369 0.071 Uiso 1 1 calc R C 1
O8 O 0.8415(2) 0.48953(18) 0.59674(13) 0.0475(5) Uani 1 1 d U C 1
O9 O 0.3890(2) 0.7984(2) 0.46374(13) 0.0536(5) Uani 1 1 d U C 1
O10 O 0.4196(2) 0.92583(19) 0.59896(14) 0.0539(6) Uani 1 1 d U C 1
H10 H 0.3623 0.9546 0.5629 0.081 Uiso 1 1 calc R C 1
O11 O 0.7466(3) 0.8826(2) 0.89859(13) 0.0652(7) Uani 1 1 d U C 1
O12 O 0.8726(2) 0.7420(2) 0.89884(13) 0.0556(6) Uani 1 1 d U C 1
N1 N 0.0400(3) 0.7325(2) 0.07037(16) 0.0494(6) Uani 1 1 d U D 1
H1 H -0.0272 0.7433 0.0247 0.059 Uiso 1 1 calc R D 1
N2 N 0.1806(3) 0.7857(2) 0.08469(17) 0.0535(6) Uani 1 1 d U D 1
H2A H 0.2176 0.8353 0.0497 0.064 Uiso 1 1 calc R D 1
C1 C 0.6999(2) 0.6322(2) 0.60406(16) 0.0310(5) Uani 1 1 d U C 1
C2 C 0.5990(3) 0.6880(2) 0.55456(17) 0.0336(6) Uani 1 1 d U C 1
H2 H 0.5617 0.6665 0.4886 0.040 Uiso 1 1 calc R C 1
C3 C 0.5541(2) 0.7769(2) 0.60473(17) 0.0326(6) Uani 1 1 d U C 1
C4 C 0.6123(3) 0.8100(2) 0.70369(18) 0.0363(6) Uani 1 1 d U C 1
H4 H 0.5829 0.8697 0.7370 0.044 Uiso 1 1 calc R C 1
C5 C 0.7135(3) 0.7544(2) 0.75266(17) 0.0342(6) Uani 1 1 d U C 1
C6 C 0.7560(3) 0.6645(2) 0.70277(17) 0.0339(6) Uani 1 1 d U C 1
H6A H 0.8223 0.6257 0.7355 0.041 Uiso 1 1 calc R C 1
C7 C 0.7522(3) 0.5411(2) 0.55101(17) 0.0338(6) Uani 1 1 d U C 1
C8 C 0.4478(3) 0.8366(2) 0.55138(17) 0.0368(6) Uani 1 1 d U C 1
C9 C 0.7838(3) 0.7939(3) 0.85867(17) 0.0397(6) Uani 1 1 d U C 1
C10 C 0.9016(3) 0.0726(2) 0.21600(17) 0.0336(6) Uani 1 1 d U B 1
C11 C 0.8615(3) 0.1644(2) 0.26561(17) 0.0337(6) Uani 1 1 d U B 1
H11 H 0.7952 0.2033 0.2330 0.040 Uiso 1 1 calc R B 1
C12 C 0.9202(3) 0.1986(2) 0.36418(16) 0.0323(5) Uani 1 1 d U B 1
C13 C 1.0199(3) 0.1422(2) 0.41365(17) 0.0331(6) Uani 1 1 d U B 1
H13 H 1.0597 0.1660 0.4793 0.040 Uiso 1 1 calc R B 1
C14 C 1.0599(3) 0.0492(2) 0.36401(17) 0.0332(6) Uani 1 1 d U B 1
C15 C 1.0001(3) 0.0143(2) 0.26554(17) 0.0340(6) Uani 1 1 d U B 1
H15 H 1.0262 -0.0484 0.2328 0.041 Uiso 1 1 calc R B 1
C16 C 1.1696(3) -0.0087(2) 0.41685(17) 0.0344(6) Uani 1 1 d U B 1
C17 C 0.8396(3) 0.0403(2) 0.10932(17) 0.0374(6) Uani 1 1 d U B 1
C18 C 0.8763(3) 0.2979(2) 0.41598(17) 0.0348(6) Uani 1 1 d U B 1
C19 C 0.4763(5) 0.7027(6) 0.2494(4) 0.1176(18) Uani 1 1 d U E 1
H19A H 0.4622 0.6287 0.2041 0.176 Uiso 1 1 calc R E 1
H19B H 0.4293 0.6784 0.2972 0.176 Uiso 1 1 calc R E 1
H19C H 0.5771 0.7399 0.2792 0.176 Uiso 1 1 calc R E 1
C20 C 0.4850(6) 0.8727(8) 0.1453(6) 0.120(4) Uani 0.757(13) 1 d PU E 1
H20A H 0.4459 0.9437 0.1351 0.180 Uiso 1 1 calc R . .
H20B H 0.4721 0.8231 0.0849 0.180 Uiso 1 1 calc R . .
H20C H 0.5855 0.9036 0.1784 0.180 Uiso 1 1 calc R . .
C20' C 0.4702(19) 0.730(3) 0.0840(13) 0.123(12) Uani 0.243(13) 1 d PU E 2
C21 C 0.4153(4) 0.7971(5) 0.1996(4) 0.1142(18) Uani 1 1 d U . .
H21 H 0.4261 0.8611 0.2540 0.137 Uiso 1 1 calc R E 1
C22 C 0.2543(3) 0.7491(3) 0.1623(2) 0.0618(9) Uani 1 1 d U D .
C23 C 0.1553(4) 0.6697(3) 0.1961(2) 0.0617(9) Uani 1 1 d U . .
H23 H 0.1756 0.6291 0.2491 0.074 Uiso 1 1 calc R E .
C24 C 0.0196(3) 0.6604(3) 0.1375(2) 0.0489(7) Uani 1 1 d U D .
C25 C -0.1274(4) 0.5860(3) 0.1409(3) 0.0663(9) Uani 1 1 d U . .
C26 C -0.1237(19) 0.4509(17) 0.1605(11) 0.074(4) Uani 0.332(15) 1 d PU E 1
H26A H -0.0836 0.4133 0.1162 0.111 Uiso 1 1 calc R . .
H26B H -0.2194 0.3993 0.1530 0.111 Uiso 1 1 calc R . .
H26C H -0.0657 0.4555 0.2245 0.111 Uiso 1 1 calc R . .
C26' C -0.1455(18) 0.4493(13) 0.1137(17) 0.181(7) Uani 0.668(15) 1 d PU E 2
C27 C -0.1492(6) 0.6288(6) 0.2351(4) 0.131(3) Uani 0.920(14) 1 d PU E .
H27A H -0.2443 0.5853 0.2361 0.197 Uiso 1 1 calc R . .
H27B H -0.1370 0.7193 0.2431 0.197 Uiso 1 1 calc R . .
H27C H -0.0803 0.6091 0.2861 0.197 Uiso 1 1 calc R . .
C28 C -0.2446(13) 0.6222(13) 0.0808(9) 0.0663(9) Uani 0.332(15) 1 d PU E 1
H28A H -0.2313 0.6270 0.0185 0.099 Uiso 1 1 calc R . .
H28B H -0.2473 0.7041 0.1084 0.099 Uiso 1 1 calc R . .
H28C H -0.3333 0.5597 0.0756 0.099 Uiso 1 1 calc R . .
C28' C -0.2361(13) 0.5510(19) 0.0409(10) 0.184(8) Uani 0.668(15) 1 d PU E 2

loop_
_atom_site_aniso_label
_atom_site_aniso_U_11
_atom_site_aniso_U_22
_atom_site_aniso_U_33
_atom_site_aniso_U_23
_atom_site_aniso_U_13
_atom_site_aniso_U_12
O1W 0.07(3) 0.08(4) 0.20(7) -0.03(3) 0.04(3) 0.04(3)
O1 0.0619(12) 0.0572(12) 0.0306(9) 0.0073(9) 0.0059(8) 0.0347(10)
O2 0.0899(16) 0.0707(14) 0.0306(10) -0.0095(10) -0.0017(10) 0.0533(13)
O3 0.0536(11) 0.0572(12) 0.0335(10) 0.0074(9) 0.0031(8) 0.0287(10)
O4 0.0721(14) 0.0640(14) 0.0476(11) 0.0068(10) 0.0093(10) 0.0509(11)
O5 0.0600(12) 0.0548(12) 0.0413(10) 0.0037(9) 0.0095(9) 0.0379(10)
O6 0.0672(13) 0.0651(14) 0.0330(10) -0.0059(9) 0.0094(9) 0.0407(11)
O7 0.0563(12) 0.0581(13) 0.0330(10) -0.0051(8) 0.0077(8) 0.0337(10)
O8 0.0587(12) 0.0519(12) 0.0382(10) 0.0014(8) 0.0071(9) 0.0358(10)
O9 0.0596(12) 0.0665(13) 0.0364(11) -0.0002(9) -0.0022(9) 0.0395(10)
O10 0.0626(13) 0.0555(12) 0.0462(11) -0.0012(9) -0.0008(9) 0.0406(10)
O11 0.0876(16) 0.0782(15) 0.0338(10) -0.0127(10) -0.0027(10) 0.0582(13)
O12 0.0689(13) 0.0695(14) 0.0326(10) 0.0011(9) -0.0011(9) 0.0450(11)
N1 0.0525(15) 0.0587(15) 0.0393(13) 0.0134(11) 0.0039(11) 0.0273(12)
N2 0.0535(15) 0.0620(16) 0.0455(14) 0.0212(12) 0.0058(11) 0.0215(12)
C1 0.0329(12) 0.0295(13) 0.0312(12) -0.0004(10) 0.0079(10) 0.0126(10)
C2 0.0350(13) 0.0347(14) 0.0280(12) -0.0005(10) 0.0027(10) 0.0121(11)
C3 0.0314(12) 0.0341(14) 0.0326(13) 0.0024(10) 0.0053(10) 0.0149(10)
C4 0.0391(13) 0.0368(14) 0.0357(13) 0.0009(11) 0.0089(11) 0.0188(11)
C5 0.0385(13) 0.0371(14) 0.0292(12) 0.0017(10) 0.0073(10) 0.0182(11)
C6 0.0351(13) 0.0355(14) 0.0318(12) 0.0044(10) 0.0051(10) 0.0159(11)
C7 0.0356(13) 0.0338(14) 0.0310(13) -0.0003(10) 0.0064(10) 0.0129(11)
C8 0.0376(14) 0.0391(15) 0.0339(14) 0.0014(11) 0.0054(11) 0.0175(11)
C9 0.0450(15) 0.0465(16) 0.0293(13) 0.0021(11) 0.0053(11) 0.0226(13)
C10 0.0379(13) 0.0354(14) 0.0292(12) 0.0034(10) 0.0080(10) 0.0153(11)
C11 0.0373(13) 0.0349(14) 0.0328(13) 0.0057(10) 0.0082(10) 0.0190(11)
C12 0.0359(13) 0.0349(14) 0.0298(12) 0.0029(10) 0.0114(10) 0.0153(11)
C13 0.0374(13) 0.0368(14) 0.0266(12) 0.0030(10) 0.0090(10) 0.0136(11)
C14 0.0358(13) 0.0352(14) 0.0326(13) 0.0066(10) 0.0106(10) 0.0157(11)
C15 0.0403(13) 0.0329(13) 0.0327(13) 0.0030(10) 0.0104(11) 0.0179(11)
C16 0.0390(14) 0.0351(14) 0.0321(13) 0.0054(11) 0.0088(11) 0.0169(11)
C17 0.0414(14) 0.0442(16) 0.0289(13) 0.0019(11) 0.0061(11) 0.0214(12)
C18 0.0395(14) 0.0375(14) 0.0323(13) 0.0041(11) 0.0116(11) 0.0186(11)
C19 0.073(3) 0.189(5) 0.116(4) 0.066(4) 0.021(3) 0.075(3)
C20 0.046(3) 0.153(8) 0.157(8) 0.079(6) 0.015(3) 0.016(3)
C20' 0.058(10) 0.26(3) 0.069(12) 0.021(15) 0.027(9) 0.059(14)
C21 0.058(2) 0.156(4) 0.111(3) 0.076(3) -0.009(2) 0.015(3)
C22 0.0571(18) 0.069(2) 0.0531(18) 0.0242(16) -0.0014(15) 0.0191(16)
C23 0.072(2) 0.062(2) 0.0487(17) 0.0247(15) 0.0030(15) 0.0246(17)
C24 0.0613(17) 0.0481(17) 0.0409(15) 0.0109(13) 0.0092(13) 0.0259(14)
C25 0.0611(18) 0.070(2) 0.072(2) 0.0250(17) 0.0162(16) 0.0241(16)
C26 0.059(7) 0.081(7) 0.095(9) 0.060(7) 0.030(7) 0.020(6)
C26' 0.156(12) 0.070(6) 0.33(2) -0.002(11) 0.118(14) 0.022(7)
C27 0.106(4) 0.171(6) 0.113(4) -0.006(4) 0.064(3) 0.006(4)
C28 0.0611(18) 0.070(2) 0.072(2) 0.0250(17) 0.0162(16) 0.0241(16)
C28' 0.114(7) 0.222(15) 0.148(10) 0.069(11) 0.001(7) -0.052(9)

loop_
_atom_type_symbol
_atom_type_description
_atom_type_scat_dispersion_real
_atom_type_scat_dispersion_imag
_atom_type_scat_source
C C 0.0033 0.0016 'International Tables Vol C Tables 4.2.6.8 and 6.1.1.4'
H H 0.0000 0.0000 'International Tables Vol C Tables 4.2.6.8 and 6.1.1.4'
N N 0.0061 0.0033 'International Tables Vol C Tables 4.2.6.8 and 6.1.1.4'
O O 0.0106 0.0060 'International Tables Vol C Tables 4.2.6.8 and 6.1.1.4'

loop_
_geom_angle_atom_site_label_1
_geom_angle_atom_site_label_2
_geom_angle_atom_site_label_3
_geom_angle
C24 N1 N2 110.0(2)
C24 N1 H1 125.0
N2 N1 H1 125.0
C22 N2 N1 109.1(2)
C22 N2 H2A 125.5
N1 N2 H2A 125.5
C2 C1 C6 120.3(2)
C2 C1 C7 119.9(2)
C6 C1 C7 119.7(2)
C1 C2 C3 119.5(2)
C1 C2 H2 120.3
C3 C2 H2 120.3
C4 C3 C2 119.8(2)
C4 C3 C8 121.1(2)
C2 C3 C8 119.1(2)
C5 C4 C3 120.5(2)
C5 C4 H4 119.8
C3 C4 H4 119.8
C4 C5 C6 119.5(2)
C4 C5 C9 121.4(2)
C6 C5 C9 119.0(2)
C5 C6 C1 120.3(2)
C5 C6 H6A 119.8
C1 C6 H6A 119.8
O8 C7 O7 124.2(2)
O8 C7 C1 119.2(2)
O7 C7 C1 116.5(2)
O9 C8 O10 123.2(2)
O9 C8 C3 119.9(2)
O10 C8 C3 116.9(2)
O12 C9 O11 125.3(2)
O12 C9 C5 119.1(2)
O11 C9 C5 115.6(2)
C11 C10 C15 119.5(2)
C11 C10 C17 119.1(2)
C15 C10 C17 121.4(2)
C10 C11 C12 120.2(2)
C10 C11 H11 119.9
C12 C11 H11 119.9
C13 C12 C11 120.6(2)
C13 C12 C18 120.1(2)
C11 C12 C18 119.3(2)
C12 C13 C14 119.4(2)
C12 C13 H13 120.3
C14 C13 H13 120.3
C15 C14 C13 120.0(2)
C15 C14 C16 120.7(2)
C13 C14 C16 119.3(2)
C10 C15 C14 120.3(2)
C10 C15 H15 119.8
C14 C15 H15 119.8
O3 C16 O4 123.5(2)
O3 C16 C14 119.5(2)
O4 C16 C14 116.9(2)
O1 C17 O2 125.3(2)
O1 C17 C10 119.9(2)
O2 C17 C10 114.7(2)
O5 C18 O6 123.9(2)
O5 C18 C12 120.0(2)
O6 C18 C12 116.2(2)
C21 C19 H19A 109.5
C21 C19 H19B 109.5
C21 C19 H19C 109.5
C21 C20 H20A 109.5
C21 C20 H20B 109.5
H20A C20 H20B 109.5
C21 C20 H20C 109.5
H20A C20 H20C 109.5
H20B C20 H20C 109.5
C20 C21 C19 121.8(5)
C20 C21 C22 116.7(4)
C19 C21 C22 111.3(4)
C20 C21 H21 100.7
C19 C21 H21 100.7
C22 C21 H21 100.7
N2 C22 C23 106.7(3)
N2 C22 C21 122.0(3)
C23 C22 C21 131.3(3)
C22 C23 C24 108.2(3)
C22 C23 H23 125.9
C24 C23 H23 125.9
N1 C24 C23 106.0(3)
N1 C24 C25 123.2(3)
C23 C24 C25 130.9(3)
C28 C25 C27 96.9(6)
C28 C25 C24 114.3(6)
C27 C25 C24 109.2(3)
C28 C25 C26 127.2(9)
C27 C25 C26 95.6(7)
C24 C25 C26 109.2(7)
C25 C26 H26A 109.5
C25 C26 H26B 109.5
H26A C26 H26B 109.5
C25 C26 H26C 109.5
H26A C26 H26C 109.5
H26B C26 H26C 109.5
C25 C27 H27A 109.5
C25 C27 H27B 109.5
H27A C27 H27B 109.5
C25 C27 H27C 109.5
H27A C27 H27C 109.5
H27B C27 H27C 109.5
C25 C28 H28A 109.5
C25 C28 H28B 109.5
H28A C28 H28B 109.5
C25 C28 H28C 109.5
H28A C28 H28C 109.5
H28B C28 H28C 109.5

loop_
_geom_bond_atom_site_label_1
_geom_bond_atom_site_label_2
_geom_bond_distance
O1 C17 1.227(3)
O2 C17 1.279(3)
O2 H2B 0.8200
O3 C16 1.260(3)
O4 C16 1.274(3)
O4 H4A 0.8200
O5 C18 1.248(3)
O6 C18 1.287(3)
O6 H6 0.8200
O7 C7 1.280(3)
O7 H7 0.8200
O8 C7 1.256(3)
O9 C8 1.255(3)
O10 C8 1.281(3)
O10 H10 0.8200
O11 C9 1.271(3)
O12 C9 1.226(3)
N1 C24 1.336(4)
N1 N2 1.341(3)
N1 H1 0.8600
N2 C22 1.340(4)
N2 H2A 0.8600
C1 C2 1.390(3)
C1 C6 1.392(3)
C1 C7 1.485(3)
C2 C3 1.397(3)
C2 H2 0.9300
C3 C4 1.397(3)
C3 C8 1.478(3)
C4 C5 1.388(3)
C4 H4 0.9300
C5 C6 1.389(3)
C5 C9 1.509(3)
C6 H6A 0.9300
C10 C11 1.387(3)
C10 C15 1.393(3)
C10 C17 1.504(3)
C11 C12 1.393(3)
C11 H11 0.9300
C12 C13 1.385(3)
C12 C18 1.489(3)
C13 C14 1.397(3)
C13 H13 0.9300
C14 C15 1.394(3)
C14 C16 1.485(3)
C15 H15 0.9300
C19 C21 1.479(6)
C19 H19A 0.9600
C19 H19B 0.9600
C19 H19C 0.9600
C20 C21 1.383(7)
C20 H20A 0.9600
C20 H20B 0.9600
C20 H20C 0.9600
C21 C22 1.507(5)
C21 H21 0.9800
C22 C23 1.373(5)
C23 C24 1.387(4)
C23 H23 0.9300
C24 C25 1.514(5)
C25 C28 1.442(11)
C25 C27 1.505(6)
C25 C26 1.536(17)
C26 H26A 0.9600
C26 H26B 0.9600
C26 H26C 0.9600
C27 H27A 0.9600
C27 H27B 0.9600
C27 H27C 0.9600
C28 H28A 0.9600
C28 H28B 0.9600
C28 H28C 0.9600

loop_
_geom_torsion_atom_site_label_1
_geom_torsion_atom_site_label_2
_geom_torsion_atom_site_label_3
_geom_torsion_atom_site_label_4
_geom_torsion
C24 N1 N2 C22 -0.4(3)
C6 C1 C2 C3 -0.1(4)
C7 C1 C2 C3 -177.8(2)
C1 C2 C3 C4 0.9(4)
C1 C2 C3 C8 179.5(2)
C2 C3 C4 C5 -0.6(4)
C8 C3 C4 C5 -179.1(2)
C3 C4 C5 C6 -0.6(4)
C3 C4 C5 C9 176.6(2)
C4 C5 C6 C1 1.4(4)
C9 C5 C6 C1 -175.9(2)
C2 C1 C6 C5 -1.0(4)
C7 C1 C6 C5 176.7(2)
C2 C1 C7 O8 -178.7(2)
C6 C1 C7 O8 3.6(4)
C2 C1 C7 O7 2.5(3)
C6 C1 C7 O7 -175.2(2)
C4 C3 C8 O9 -174.6(2)
C2 C3 C8 O9 6.9(4)
C4 C3 C8 O10 4.8(4)
C2 C3 C8 O10 -173.8(2)
C4 C5 C9 O12 179.9(3)
C6 C5 C9 O12 -2.8(4)
C4 C5 C9 O11 -1.7(4)
C6 C5 C9 O11 175.5(2)
C15 C10 C11 C12 0.5(4)
C17 C10 C11 C12 -178.3(2)
C10 C11 C12 C13 0.5(4)
C10 C11 C12 C18 179.6(2)
C11 C12 C13 C14 -0.8(4)
C18 C12 C13 C14 -180.0(2)
C12 C13 C14 C15 0.2(4)
C12 C13 C14 C16 178.4(2)
C11 C10 C15 C14 -1.1(4)
C17 C10 C15 C14 177.7(2)
C13 C14 C15 C10 0.7(4)
C16 C14 C15 C10 -177.5(2)
C15 C14 C16 O3 177.1(2)
C13 C14 C16 O3 -1.1(4)
C15 C14 C16 O4 -2.1(4)
C13 C14 C16 O4 179.7(2)
C11 C10 C17 O1 8.4(4)
C15 C10 C17 O1 -170.3(2)
C11 C10 C17 O2 -171.5(2)
C15 C10 C17 O2 9.7(4)
C13 C12 C18 O5 178.6(2)
C11 C12 C18 O5 -0.5(4)
C13 C12 C18 O6 -1.9(4)
C11 C12 C18 O6 179.0(2)
N1 N2 C22 C23 0.6(4)
N1 N2 C22 C21 -177.6(4)
C20 C21 C22 N2 -5.2(8)
C19 C21 C22 N2 -151.3(4)
C20 C21 C22 C23 177.1(6)
C19 C21 C22 C23 31.0(7)
N2 C22 C23 C24 -0.7(4)
C21 C22 C23 C24 177.3(5)
N2 N1 C24 C23 -0.1(3)
N2 N1 C24 C25 -179.4(3)
C22 C23 C24 N1 0.5(4)
C22 C23 C24 C25 179.7(3)
N1 C24 C25 C28 -14.1(7)
C23 C24 C25 C28 166.8(7)
N1 C24 C25 C27 -121.5(4)
C23 C24 C25 C27 59.4(5)
N1 C24 C25 C26 135.2(7)
C23 C24 C25 C26 -43.9(8)
